data_7117837
loop_
_publ_author_name
'Ping Li'
'Josef M. Maier'
'Jungwun Hwang'
'Mark D. Smith'
'Jeanette A. Krause'
'Brian T. Mullis'
'Sharon M. S. Strickland'
'Ken D. Shimizu'

_publ_section_title
;
 Solvent-induced reversible solid-state colour change of an intramolecular
 charge-transfer complex
;
_journal_name_full Chem.Commun.
_journal_page_first 14809
_journal_paper_doi 10.1039/C5cc06140G
_journal_volume 51
_journal_year 2015
_chemical_formula_moiety 'C72 H54 N2 O8, 2(C2 H5 N O2)'
_chemical_formula_sum 'C76 H64 N4 O12'
_chemical_formula_weight 1225.31
_space_group_crystal_system triclinic
_space_group_IT_number 2
_space_group_name_Hall '-P 1'
_space_group_name_H-M_alt 'P -1'
_symmetry_space_group_name_Hall '-P 1'
_symmetry_space_group_name_H-M 'P -1'
_atom_sites_solution_hydrogens geom
_atom_sites_solution_primary direct
_audit_creation_date 2015-03-19
_audit_creation_method
;
Olex2 1.2
(compiled 2015.01.26 svn.r3150 for OlexSys, GUI svn.r4998)
;
_audit_update_record
;
2015-07-12 deposited with the CCDC.
2015-08-17 downloaded from the CCDC.
;
_cell_angle_alpha 115.858(3)
_cell_angle_beta 90.538(4)
_cell_angle_gamma 92.053(4)
_cell_formula_units_Z 2
_cell_length_a 10.3369(14)
_cell_length_b 17.1080(18)
_cell_length_c 18.463(2)
_cell_measurement_reflns_used 9437
_cell_measurement_temperature 100(2)
_cell_measurement_theta_max 26.382
_cell_measurement_theta_min 2.352
_cell_volume 2935.1(6)
_computing_cell_refinement 'SAINT v8.34A (Bruker, 2013)'
_computing_data_collection 'Bruker APEXII v2014.9-0 (Bruker, 2014)'
_computing_data_reduction 'SAINT v8.34A (Bruker, 2013)'
_computing_molecular_graphics 'Olex2 (Dolomanov et al., 2009)'
_computing_publication_material 'Olex2 (Dolomanov et al., 2009)'
_computing_structure_refinement 'XL (Sheldrick, 2008)'
_computing_structure_solution 'ShelXS (Sheldrick, 2008)'
_diffrn_ambient_temperature 100(2)
_diffrn_detector 'Bruker PHOTON-100 area detector'
_diffrn_detector_area_resol_mean 10.24
_diffrn_detector_type 'CMOS area detector'
_diffrn_measured_fraction_theta_full 0.987
_diffrn_measured_fraction_theta_max 0.986
_diffrn_measurement_device 'three-circle diffractometer'
_diffrn_measurement_device_type 'Bruker D8 QUEST'
_diffrn_measurement_method '\w and \f scans'
_diffrn_radiation_monochromator 'mirror optics'
_diffrn_radiation_probe x-ray
_diffrn_radiation_type MoK\a
_diffrn_radiation_wavelength 0.71073
_diffrn_reflns_av_R_equivalents 0.0546
_diffrn_reflns_av_unetI/netI 0.0739
_diffrn_reflns_laue_measured_fraction_full 0.987
_diffrn_reflns_laue_measured_fraction_max 0.986
_diffrn_reflns_limit_h_max 11
_diffrn_reflns_limit_h_min -11
_diffrn_reflns_limit_k_max 17
_diffrn_reflns_limit_k_min -19
_diffrn_reflns_limit_l_max 21
_diffrn_reflns_limit_l_min 0
_diffrn_reflns_number 9684
_diffrn_reflns_point_group_measured_fraction_full 0.987
_diffrn_reflns_point_group_measured_fraction_max 0.986
_diffrn_reflns_theta_full 24.300
_diffrn_reflns_theta_max 24.407
_diffrn_reflns_theta_min 2.221
_diffrn_source 'microfocus sealed X-ray tube'
_diffrn_source_type 'Incoatec I\ms'
_exptl_absorpt_coefficient_mu 0.094
_exptl_absorpt_correction_T_max 0.862013
_exptl_absorpt_correction_T_min 0.506782
_exptl_absorpt_correction_type multi-scan
_exptl_absorpt_process_details
;
TWINABS-2012/1 (Bruker,2012) was used for absorption correction.
 
For component 1:
 wR2(int) was 0.1463 before and 0.1182 after correction.
 The Ratio of minimum to maximum transmission is 0.5879.
 The \l/2 correction factor is Not present
;
_exptl_crystal_colour 'dark red'
_exptl_crystal_colour_modifier dark
_exptl_crystal_colour_primary red
_exptl_crystal_density_diffrn 1.386
_exptl_crystal_description plate
_exptl_crystal_F_000 1288
_exptl_crystal_size_max 0.44
_exptl_crystal_size_mid 0.18
_exptl_crystal_size_min 0.06
_refine_diff_density_max 0.463
_refine_diff_density_min -0.378
_refine_diff_density_rms 0.080
_refine_ls_extinction_coef 0.0042(9)
_refine_ls_extinction_expression Fc^*^=kFc[1+0.001xFc^2^\l^3^/sin(2\q)]^-1/4^
_refine_ls_extinction_method SHELXL
_refine_ls_goodness_of_fit_ref 1.072
_refine_ls_hydrogen_treatment constr
_refine_ls_matrix_type full
_refine_ls_number_parameters 811
_refine_ls_number_reflns 9684
_refine_ls_number_restraints 129
_refine_ls_restrained_S_all 1.085
_refine_ls_R_factor_all 0.0974
_refine_ls_R_factor_gt 0.0765
_refine_ls_shift/su_max 0.000
_refine_ls_shift/su_mean 0.000
_refine_ls_structure_factor_coef Fsqd
_refine_ls_weighting_details 'w=1/[\s^2^(Fo^2^)+(0.1103P)^2^+3.5961P] where P=(Fo^2^+2Fc^2^)/3'
_refine_ls_weighting_scheme calc
_refine_ls_wR_factor_gt 0.1916
_refine_ls_wR_factor_ref 0.2059
_reflns_Friedel_coverage 0.000
_reflns_friedel_fraction_full .
_reflns_friedel_fraction_max .
_reflns_number_gt 7851
_reflns_number_total 9684
_reflns_threshold_expression 'I > 2\s(I)'
_cod_data_source_file c5cc06140g2.cif.txt
_cod_data_source_block twin5a
_cod_database_code 7117837
_shelxl_version_number 2014/6
_shelx_space_group_comment
;
The symmetry employed for this shelxl refinement is uniquely defined
by the following loop, which should always be used as a source of
symmetry information in preference to the above space-group names.
They are only intended as comments.
;
_olex2_refinement_description
;
1. Twinned data refinement
 Scales: 0.5220(19) 0.4780(19)
2. Fixed Uiso
 At 1.2 times of:
  All C(H) groups, All C(H,H) groups
 At 1.5 times of:
  All C(H,H,H) groups
3. Shared sites
{C32B, C32D}
{C32A, C32C}
4. Restrained distances
 H11A-H35A
 2.1 with sigma of 0.015
 C32B-C33B \\sim C32B-C34B \\sim C32B-C35B \\sim C32D-C33D \\sim C32D-C34D
\\sim C32D-C35D
 with sigma of 0.015
 C35B-C36B \\sim C35D-C36D
 with sigma of 0.015
 C32B-C36B \\sim C32D-C36D
 with sigma of 0.015
 C33B-C34B \\sim C34B-C35B \\sim C35B-C33B \\sim C33D-C34D \\sim C34D-C35D
\\sim C35D-C33D
 with sigma of 0.02
 C32A-C35C \\sim C32A-C33C \\sim C32A-C35A \\sim C32C-C33A \\sim C32C-C34A
\\sim C32C-C34C
 with sigma of 0.015
 C35C-C33C \\sim C33C-C35A \\sim C35A-C35C \\sim C33A-C34A \\sim C34A-C34C
\\sim C34C-C33A
 with sigma of 0.02
5. Uiso/Uaniso restraints and constraints
Uanis(C8A) \\sim Ueq: with sigma of 0.005 and sigma for terminal atoms of 0.01
Uiso(C35B) = Uiso(C35D)
Uiso(C36B) = Uiso(C36D)
Uiso(C32B) = Uiso(C32D)
Uiso(C34B) = Uiso(C34D)
Uiso(C33B) = Uiso(C33D)
Uiso(C32A) = Uiso(C32C)
Uiso(C35A) = Uiso(C34C)
Uiso(C34A) = Uiso(C33C)
6. Rigid body (RIGU) restrains
 C13B, C8B, C9B, N1B, C5B, C4B, C1B, C2B, C3B
 with sigma for 1-2 distances of 0.001 and sigma for 1-3 distances of 0.001
7. Others
 Sof(C32D)=Sof(C33D)=Sof(H33J)=Sof(H33K)=Sof(H33L)=Sof(C34D)=Sof(H34J)=
 Sof(H34K)=Sof(H34L)=Sof(C35D)=Sof(H35G)=Sof(H35H)=Sof(C36D)=Sof(H36J)=
 Sof(H36K)=Sof(H36L)=1-FVAR(1)
 Sof(C32B)=Sof(C33B)=Sof(H33G)=Sof(H33H)=Sof(H33I)=Sof(C34B)=Sof(H34G)=
 Sof(H34H)=Sof(H34I)=Sof(C35B)=Sof(H35E)=Sof(H35F)=Sof(C36B)=Sof(H36G)=
 Sof(H36H)=Sof(H36I)=FVAR(1)
 Sof(C32C)=Sof(C33C)=Sof(H33D)=Sof(H33E)=Sof(H33F)=Sof(C34C)=Sof(H34D)=
 Sof(H34E)=Sof(H34F)=Sof(C35C)=Sof(H35C)=Sof(H35D)=Sof(C36C)=Sof(H36D)=
 Sof(H36E)=Sof(H36F)=1-FVAR(2)
 Sof(C32A)=Sof(C33A)=Sof(H33A)=Sof(H33B)=Sof(H33C)=Sof(C34A)=Sof(H34A)=
 Sof(H34B)=Sof(H34C)=Sof(C35A)=Sof(H35A)=Sof(H35B)=Sof(C36A)=Sof(H36A)=
 Sof(H36B)=Sof(H36C)=FVAR(2)
8.a Secondary CH2 refined with riding coordinates:
 C15A(H15A,H15B), C35A(H35A,H35B), C35C(H35C,H35D), C15B(H15C,H15D), C35B(H35E,
 H35F), C35D(H35G,H35H), C3S(H3SA,H3SB), C1S(H1SA,H1SB)
8.b Aromatic/amide H refined with riding coordinates:
 C6A(H6A), C7A(H7A), C10A(H10A), C11A(H11A), C13A(H13A), C18A(H18A),
 C19A(H19A), C24A(H24A), C25A(H25A), C26A(H26A), C27A(H27A), C28A(H28A),
 C30A(H30A), C31A(H31A), C6B(H6B), C7B(H7B), C10B(H10B), C11B(H11B), C13B(H13B),
  C18B(H18B), C19B(H19B), C24B(H24B), C25B(H25B), C26B(H26B), C27B(H27B),
 C28B(H28B), C30B(H30B), C31B(H31B)
8.c Idealised Me refined with riding coordinates:
 C33A(H33A,H33B,H33C), C34A(H34A,H34B,H34C), C36A(H36A,H36B,H36C), C33C(H33D,
 H33E,H33F), C34C(H34D,H34E,H34F), C36C(H36D,H36E,H36F), C33B(H33G,H33H,H33I),
 C34B(H34G,H34H,H34I), C36B(H36G,H36H,H36I), C33D(H33J,H33K,H33L), C34D(H34J,
 H34K,H34L), C36D(H36J,H36K,H36L)
8.d Idealised Me refined as rotating group:
 C4S(H4SA,H4SB,H4SC), C2S(H2SA,H2SB,H2SC)
;
_olex2_submission_special_instructions 'No special instructions were received'

loop_
_space_group_symop_operation_xyz
'x, y, z'
'-x, -y, -z'

loop_
_atom_site_label
_atom_site_type_symbol
_atom_site_fract_x
_atom_site_fract_y
_atom_site_fract_z
_atom_site_U_iso_or_equiv
_atom_site_adp_type
_atom_site_occupancy
_atom_site_site_symmetry_order
_atom_site_calc_flag
_atom_site_refinement_flags_posn
_atom_site_refinement_flags_adp
_atom_site_refinement_flags_occupancy
_atom_site_disorder_assembly
_atom_site_disorder_group
C1A C 0.0561(5) 0.1928(3) 0.0300(3) 0.0152(10) Uani 1 1 d . . . . .
C2A C 0.0335(4) 0.1196(3) 0.0510(3) 0.0119(9) Uani 1 1 d . . . . .
C3A C 0.0094(4) 0.0346(3) -0.0105(3) 0.0120(10) Uani 1 1 d . . . . .
C4A C 0.0078(5) 0.0173(3) -0.0927(3) 0.0151(10) Uani 1 1 d . . . . .
C5A C 0.0341(5) 0.0897(3) -0.1155(3) 0.0159(10) Uani 1 1 d . . . . .
C6A C 0.0373(5) 0.1348(3) 0.1304(3) 0.0132(10) Uani 1 1 d . . . . .
H6A H 0.0538 0.1921 0.1713 0.016 Uiso 1 1 calc R . . . .
C7A C -0.0168(5) -0.0660(3) -0.1512(3) 0.0170(11) Uani 1 1 d . . . . .
H7A H -0.0200 -0.0770 -0.2063 0.020 Uiso 1 1 calc R . . . .
C8A C 0.0776(5) 0.2448(3) -0.0725(3) 0.0170(11) Uani 1 1 d . U . . .
C9A C -0.0173(5) 0.3038(3) -0.0579(3) 0.0169(10) Uani 1 1 d . . . . .
C10A C 0.0029(5) 0.3749(3) -0.0745(3) 0.0251(12) Uani 1 1 d . . . . .
H10A H -0.0621 0.4161 -0.0639 0.030 Uiso 1 1 calc R . . . .
C11A C 0.1184(5) 0.3848(3) -0.1066(3) 0.0231(11) Uani 1 1 d . . . . .
H11A H 0.1327 0.4341 -0.1170 0.028 Uiso 1 1 calc DR . . . .
C12A C 0.2160(5) 0.3245(3) -0.1246(3) 0.0223(11) Uani 1 1 d . . . . .
C13A C 0.1923(5) 0.2544(3) -0.1061(3) 0.0177(10) Uani 1 1 d . . . . .
H13A H 0.2564 0.2125 -0.1168 0.021 Uiso 1 1 calc R . . . .
C14A C -0.1829(5) 0.3439(3) 0.0393(3) 0.0226(12) Uani 1 1 d . . . . .
C15A C -0.3140(5) 0.3118(3) 0.0508(3) 0.0249(12) Uani 1 1 d . . . . .
H15A H -0.3709 0.3023 0.0040 0.030 Uiso 1 1 calc R . . . .
H15B H -0.3519 0.3572 0.0994 0.030 Uiso 1 1 calc R . . . .
C16A C -0.3122(5) 0.2285(3) 0.0601(3) 0.0174(10) Uani 1 1 d . . . . .
C17A C -0.3239(5) 0.1455(3) -0.0060(3) 0.0168(10) Uani 1 1 d . . . . .
C18A C -0.3336(5) 0.1321(3) -0.0884(3) 0.0217(11) Uani 1 1 d . . . . .
H18A H -0.3296 0.1810 -0.1000 0.026 Uiso 1 1 calc R . . . .
C19A C -0.3481(5) 0.0522(3) -0.1492(3) 0.0231(11) Uani 1 1 d . . . . .
H19A H -0.3538 0.0462 -0.2028 0.028 Uiso 1 1 calc R . . . .
C20A C -0.3552(5) -0.0241(3) -0.1362(3) 0.0201(11) Uani 1 1 d . . . . .
C21A C -0.3426(5) -0.0144(3) -0.0562(3) 0.0166(10) Uani 1 1 d . . . . .
C22A C -0.3265(5) 0.0705(3) 0.0085(3) 0.0167(10) Uani 1 1 d . . . . .
C23A C -0.3155(5) 0.0797(3) 0.0889(3) 0.0190(11) Uani 1 1 d . . . . .
C24A C -0.3017(5) 0.1617(3) 0.1515(3) 0.0202(11) Uani 1 1 d . . . . .
H24A H -0.2914 0.1683 0.2051 0.024 Uiso 1 1 calc R . . . .
C25A C -0.3027(5) 0.2344(3) 0.1373(3) 0.0206(11) Uani 1 1 d . . . . .
H25A H -0.2966 0.2903 0.1818 0.025 Uiso 1 1 calc R . . . .
C26A C -0.3734(5) -0.1077(3) -0.1989(3) 0.0265(12) Uani 1 1 d . . . . .
H26A H -0.3812 -0.1152 -0.2529 0.032 Uiso 1 1 calc R . . . .
C27A C -0.3802(5) -0.1800(3) -0.1830(3) 0.0294(13) Uani 1 1 d . . . . .
H27A H -0.3923 -0.2365 -0.2263 0.035 Uiso 1 1 calc R . . . .
C28A C -0.3696(5) -0.1705(3) -0.1052(3) 0.0268(12) Uani 1 1 d . . . . .
H28A H -0.3744 -0.2205 -0.0953 0.032 Uiso 1 1 calc R . . . .
C29A C -0.3520(5) -0.0884(3) -0.0408(3) 0.0205(11) Uani 1 1 d . . . . .
C30A C -0.3412(5) -0.0760(3) 0.0410(3) 0.0234(12) Uani 1 1 d . . . . .
H30A H -0.3471 -0.1253 0.0520 0.028 Uiso 1 1 calc R . . . .
C31A C -0.3234(5) 0.0019(3) 0.1013(3) 0.0235(12) Uani 1 1 d . . . . .
H31A H -0.3156 0.0071 0.1545 0.028 Uiso 1 1 calc R . . . .
C32A C 0.3399(5) 0.3324(3) -0.1667(3) 0.0257(12) Uiso 0.508(10) 1 d D . P A 1
C33A C 0.4484(11) 0.2767(8) -0.1543(8) 0.038(3) Uiso 0.508(10) 1 d D . P A 1
H33A H 0.4663 0.2967 -0.0966 0.058 Uiso 0.508(10) 1 calc R . P A 1
H33B H 0.5275 0.2833 -0.1803 0.058 Uiso 0.508(10) 1 calc R . P A 1
H33C H 0.4188 0.2153 -0.1784 0.058 Uiso 0.508(10) 1 calc R . P A 1
C34A C 0.3018(13) 0.2879(7) -0.2573(5) 0.0262(16) Uiso 0.508(10) 1 d D . P A 1
H34A H 0.2754 0.2269 -0.2732 0.039 Uiso 0.508(10) 1 calc R . P A 1
H34B H 0.3761 0.2909 -0.2887 0.039 Uiso 0.508(10) 1 calc R . P A 1
H34C H 0.2297 0.3178 -0.2676 0.039 Uiso 0.508(10) 1 calc R . P A 1
C35A C 0.3667(11) 0.4276(5) -0.1573(7) 0.0307(18) Uiso 0.508(10) 1 d D . P A 1
H35A H 0.2870 0.4536 -0.1653 0.037 Uiso 0.508(10) 1 calc DR . P A 1
H35B H 0.4339 0.4302 -0.1941 0.037 Uiso 0.508(10) 1 calc R . P A 1
C36A C 0.4218(13) 0.4758(8) -0.0564(7) 0.042(3) Uiso 0.508(10) 1 d . . P A 1
H36A H 0.3567 0.4653 -0.0231 0.062 Uiso 0.508(10) 1 calc R . P A 1
H36B H 0.4362 0.5385 -0.0382 0.062 Uiso 0.508(10) 1 calc R . P A 1
H36C H 0.5031 0.4504 -0.0517 0.062 Uiso 0.508(10) 1 calc R . P A 1
C32C C 0.3399(5) 0.3324(3) -0.1667(3) 0.0257(12) Uiso 0.492(10) 1 d D . P A 2
C33C C 0.3279(13) 0.2748(7) -0.2579(5) 0.0262(16) Uiso 0.492(10) 1 d D . P A 2
H33D H 0.3163 0.2137 -0.2680 0.039 Uiso 0.492(10) 1 calc R . P A 2
H33E H 0.4066 0.2825 -0.2836 0.039 Uiso 0.492(10) 1 calc R . P A 2
H33F H 0.2530 0.2913 -0.2802 0.039 Uiso 0.492(10) 1 calc R . P A 2
C34C C 0.3904(12) 0.4240(5) -0.1415(7) 0.0307(18) Uiso 0.492(10) 1 d D . P A 2
H34D H 0.3241 0.4570 -0.1529 0.046 Uiso 0.492(10) 1 calc R . P A 2
H34E H 0.4683 0.4238 -0.1714 0.046 Uiso 0.492(10) 1 calc R . P A 2
H34F H 0.4117 0.4512 -0.0836 0.046 Uiso 0.492(10) 1 calc R . P A 2
C35C C 0.4555(10) 0.3105(8) -0.1286(7) 0.028(3) Uiso 0.492(10) 1 d D . P A 2
H35C H 0.4512 0.2473 -0.1439 0.034 Uiso 0.492(10) 1 calc R . P A 2
H35D H 0.4503 0.3414 -0.0693 0.034 Uiso 0.492(10) 1 calc R . P A 2
C36C C 0.5858(13) 0.3349(8) -0.1538(7) 0.041(3) Uiso 0.492(10) 1 d . . P A 2
H36D H 0.5916 0.3048 -0.2125 0.062 Uiso 0.492(10) 1 calc R . P A 2
H36E H 0.6562 0.3176 -0.1287 0.062 Uiso 0.492(10) 1 calc R . P A 2
H36F H 0.5928 0.3978 -0.1362 0.062 Uiso 0.492(10) 1 calc R . P A 2
N1A N 0.0550(4) 0.1728(2) -0.0522(2) 0.0141(8) Uani 1 1 d . . . . .
O1A O 0.0738(4) 0.2673(2) 0.08029(19) 0.0213(8) Uani 1 1 d . . . . .
O2A O 0.0374(4) 0.0781(2) -0.18499(19) 0.0232(8) Uani 1 1 d . . . . .
O3A O -0.1368(3) 0.2866(2) -0.03263(19) 0.0199(7) Uani 1 1 d . . . . .
O4A O -0.1244(4) 0.4094(2) 0.0840(2) 0.0291(9) Uani 1 1 d . . . . .
C1B C 0.5479(5) 0.3072(3) 0.4642(3) 0.0133(9) Uani 1 1 d . U . . .
C2B C 0.5300(4) 0.3825(3) 0.4465(3) 0.0126(9) Uani 1 1 d . U . . .
C3B C 0.5075(4) 0.4640(3) 0.5089(3) 0.0124(9) Uani 1 1 d . U . . .
C4B C 0.5015(5) 0.4777(3) 0.5899(3) 0.0132(9) Uani 1 1 d . U . . .
C5B C 0.5238(5) 0.4044(3) 0.6100(3) 0.0155(9) Uani 1 1 d . U . . .
C6B C 0.5379(5) 0.3713(3) 0.3677(3) 0.0161(10) Uani 1 1 d . . . . .
H6B H 0.5544 0.3158 0.3258 0.019 Uiso 1 1 calc R . . . .
C7B C 0.4785(5) 0.5577(3) 0.6500(3) 0.0125(10) Uani 1 1 d . . . . .
H7B H 0.4735 0.5653 0.7041 0.015 Uiso 1 1 calc R . . . .
C8B C 0.5641(5) 0.2509(3) 0.5640(3) 0.0138(8) Uani 1 1 d . U . . .
C9B C 0.4672(5) 0.1884(3) 0.5460(3) 0.0159(9) Uani 1 1 d . U . . .
C10B C 0.4859(5) 0.1172(3) 0.5616(3) 0.0199(11) Uani 1 1 d . . . . .
H10B H 0.4197 0.0728 0.5486 0.024 Uiso 1 1 calc R . . . .
C11B C 0.6022(5) 0.1117(3) 0.5965(3) 0.0193(11) Uani 1 1 d . . . . .
H11B H 0.6147 0.0628 0.6070 0.023 Uiso 1 1 calc R . . . .
C12B C 0.7016(5) 0.1752(3) 0.6167(3) 0.0156(10) Uani 1 1 d . . . . .
C13B C 0.6795(5) 0.2452(3) 0.5992(3) 0.0171(9) Uani 1 1 d . U . . .
H13B H 0.7453 0.2898 0.6116 0.020 Uiso 1 1 calc R . . . .
C14B C 0.3003(5) 0.1461(3) 0.4440(3) 0.0182(11) Uani 1 1 d . . . . .
C15B C 0.1710(5) 0.1744(3) 0.4293(3) 0.0238(12) Uani 1 1 d . . . . .
H15C H 0.1122 0.1775 0.4724 0.029 Uiso 1 1 calc R . . . .
H15D H 0.1334 0.1301 0.3774 0.029 Uiso 1 1 calc R . . . .
C16B C 0.1782(5) 0.2625(3) 0.4269(3) 0.0212(11) Uani 1 1 d . . . . .
C17B C 0.1699(5) 0.3417(3) 0.4962(3) 0.0155(10) Uani 1 1 d . . . . .
C18B C 0.1571(5) 0.3481(3) 0.5762(3) 0.0210(11) Uani 1 1 d . . . . .
H18B H 0.1566 0.2964 0.5835 0.025 Uiso 1 1 calc R . . . .
C19B C 0.1460(5) 0.4241(3) 0.6402(3) 0.0245(12) Uani 1 1 d . . . . .
H19B H 0.1387 0.4249 0.6918 0.029 Uiso 1 1 calc R . . . .
C20B C 0.1444(5) 0.5047(3) 0.6338(3) 0.0204(11) Uani 1 1 d . . . . .
C21B C 0.1567(5) 0.5012(3) 0.5555(3) 0.0170(10) Uani 1 1 d . . . . .
C22B C 0.1716(5) 0.4207(3) 0.4880(3) 0.0158(10) Uani 1 1 d . . . . .
C23B C 0.1846(5) 0.4190(3) 0.4105(3) 0.0186(11) Uani 1 1 d . . . . .
C24B C 0.1954(5) 0.3400(3) 0.3440(3) 0.0253(12) Uani 1 1 d . . . . .
H24B H 0.2059 0.3383 0.2922 0.030 Uiso 1 1 calc R . . . .
C25B C 0.1910(5) 0.2630(3) 0.3525(3) 0.0231(11) Uani 1 1 d . . . . .
H25B H 0.1969 0.2092 0.3060 0.028 Uiso 1 1 calc R . . . .
C26B C 0.1279(5) 0.5848(3) 0.6992(3) 0.0304(13) Uani 1 1 d . . . . .
H26B H 0.1201 0.5878 0.7515 0.036 Uiso 1 1 calc R . . . .
C27B C 0.1226(5) 0.6596(3) 0.6890(3) 0.0325(13) Uani 1 1 d . . . . .
H27B H 0.1109 0.7133 0.7345 0.039 Uiso 1 1 calc R . . . .
C28B C 0.1339(5) 0.6581(3) 0.6137(3) 0.0278(12) Uani 1 1 d . . . . .
H28B H 0.1297 0.7104 0.6077 0.033 Uiso 1 1 calc R . . . .
C29B C 0.1517(5) 0.5790(3) 0.5466(3) 0.0213(11) Uani 1 1 d . . . . .
C30B C 0.1646(5) 0.5750(3) 0.4675(3) 0.0251(12) Uani 1 1 d . . . . .
H30B H 0.1612 0.6268 0.4607 0.030 Uiso 1 1 calc R . . . .
C31B C 0.1811(5) 0.5001(3) 0.4042(3) 0.0227(12) Uani 1 1 d . . . . .
H31B H 0.1911 0.4996 0.3529 0.027 Uiso 1 1 calc R . . . .
C32B C 0.8280(5) 0.1681(3) 0.6566(3) 0.0219(11) Uiso 0.629(12) 1 d D . P B 1
C33B C 0.7942(9) 0.1355(7) 0.7210(5) 0.0292(18) Uiso 0.629(12) 1 d D . P B 1
H33G H 0.7420 0.1782 0.7626 0.044 Uiso 0.629(12) 1 calc R . P B 1
H33H H 0.8742 0.1280 0.7457 0.044 Uiso 0.629(12) 1 calc R . P B 1
H33I H 0.7449 0.0797 0.6954 0.044 Uiso 0.629(12) 1 calc R . P B 1
C34B C 0.9030(9) 0.2546(4) 0.6983(6) 0.0278(18) Uiso 0.629(12) 1 d D . P B 1
H34G H 0.9284 0.2753 0.6584 0.042 Uiso 0.629(12) 1 calc R . P B 1
H34H H 0.9808 0.2474 0.7252 0.042 Uiso 0.629(12) 1 calc R . P B 1
H34I H 0.8485 0.2971 0.7383 0.042 Uiso 0.629(12) 1 calc R . P B 1
C35B C 0.9080(8) 0.1002(6) 0.5912(4) 0.0270(17) Uiso 0.629(12) 1 d D . P B 1
H35E H 0.8569 0.0442 0.5678 0.032 Uiso 0.629(12) 1 calc R . P B 1
H35F H 0.9212 0.1185 0.5477 0.032 Uiso 0.629(12) 1 calc R . P B 1
C36B C 1.0399(9) 0.0850(7) 0.6192(6) 0.039(2) Uiso 0.629(12) 1 d D . P B 1
H36G H 1.0950 0.1383 0.6374 0.058 Uiso 0.629(12) 1 calc R . P B 1
H36H H 1.0807 0.0378 0.5745 0.058 Uiso 0.629(12) 1 calc R . P B 1
H36I H 1.0288 0.0690 0.6638 0.058 Uiso 0.629(12) 1 calc R . P B 1
C32D C 0.8280(5) 0.1681(3) 0.6566(3) 0.0219(11) Uiso 0.371(12) 1 d D . P B 2
C33D C 0.8051(15) 0.1730(11) 0.7396(7) 0.0292(18) Uiso 0.371(12) 1 d D . P B 2
H33J H 0.7784 0.2314 0.7759 0.044 Uiso 0.371(12) 1 calc R . P B 2
H33K H 0.8852 0.1608 0.7609 0.044 Uiso 0.371(12) 1 calc R . P B 2
H33L H 0.7368 0.1300 0.7358 0.044 Uiso 0.371(12) 1 calc R . P B 2
C34D C 0.9270(13) 0.2418(8) 0.6647(11) 0.0278(18) Uiso 0.371(12) 1 d D . P B 2
H34J H 0.9541 0.2330 0.6111 0.042 Uiso 0.371(12) 1 calc R . P B 2
H34K H 1.0028 0.2409 0.6966 0.042 Uiso 0.371(12) 1 calc R . P B 2
H34L H 0.8869 0.2980 0.6915 0.042 Uiso 0.371(12) 1 calc R . P B 2
C35D C 0.8796(14) 0.0812(7) 0.5974(7) 0.0270(17) Uiso 0.371(12) 1 d D . P B 2
H35G H 0.8141 0.0345 0.5903 0.032 Uiso 0.371(12) 1 calc R . P B 2
H35H H 0.8890 0.0822 0.5445 0.032 Uiso 0.371(12) 1 calc R . P B 2
C36D C 1.0086(15) 0.0576(11) 0.6215(10) 0.039(2) Uiso 0.371(12) 1 d D . P B 2
H36J H 1.0797 0.0821 0.6019 0.058 Uiso 0.371(12) 1 calc R . P B 2
H36K H 1.0133 -0.0058 0.5978 0.058 Uiso 0.371(12) 1 calc R . P B 2
H36L H 1.0158 0.0814 0.6803 0.058 Uiso 0.371(12) 1 calc R . P B 2
N1B N 0.5445(4) 0.3237(2) 0.5457(2) 0.0152(8) Uani 1 1 d . U . . .
O1B O 0.5637(4) 0.23464(19) 0.41262(19) 0.0216(8) Uani 1 1 d . . . . .
O2B O 0.5255(4) 0.4120(2) 0.67870(18) 0.0223(8) Uani 1 1 d . . . . .
O3B O 0.3472(3) 0.2021(2) 0.51891(19) 0.0202(7) Uani 1 1 d . . . . .
O4B O 0.3558(4) 0.0842(2) 0.3990(2) 0.0254(8) Uani 1 1 d . . . . .
C3S C 0.3083(5) 0.9436(3) 0.6201(3) 0.0268(12) Uani 1 1 d . . . . .
H3SA H 0.3827 0.9083 0.5934 0.032 Uiso 1 1 calc R . . . .
H3SB H 0.2755 0.9692 0.5850 0.032 Uiso 1 1 calc R . . . .
C4S C 0.3538(7) 1.0149(4) 0.6982(4) 0.0493(18) Uani 1 1 d . . . . .
H4SA H 0.2790 1.0439 0.7292 0.074 Uiso 1 1 calc GR . . . .
H4SB H 0.4088 1.0570 0.6884 0.074 Uiso 1 1 calc GR . . . .
H4SC H 0.4038 0.9908 0.7285 0.074 Uiso 1 1 calc GR . . . .
N2S N 0.2041(5) 0.8856(3) 0.6284(3) 0.0280(10) Uani 1 1 d . . . . .
O3S O 0.1883(4) 0.8848(2) 0.6938(2) 0.0374(10) Uani 1 1 d . . . . .
O4S O 0.1410(4) 0.8386(3) 0.5680(2) 0.0426(11) Uani 1 1 d . . . . .
C1S C 0.2114(6) 0.4496(3) 0.1199(3) 0.0284(13) Uani 1 1 d . . . . .
H1SA H 0.2495 0.4874 0.0967 0.034 Uiso 1 1 calc R . . . .
H1SB H 0.1446 0.4103 0.0810 0.034 Uiso 1 1 calc R . . . .
C2S C 0.1486(7) 0.5046(4) 0.1953(3) 0.0459(16) Uani 1 1 d . . . . .
H2SA H 0.1013 0.4676 0.2153 0.069 Uiso 1 1 calc GR . . . .
H2SB H 0.0880 0.5418 0.1853 0.069 Uiso 1 1 calc GR . . . .
H2SC H 0.2146 0.5409 0.2355 0.069 Uiso 1 1 calc GR . . . .
N1S N 0.3147(5) 0.3963(3) 0.1295(3) 0.0304(11) Uani 1 1 d . . . . .
O1S O 0.3236(4) 0.3903(2) 0.1935(2) 0.0414(11) Uani 1 1 d . . . . .
O2S O 0.3826(5) 0.3591(3) 0.0723(3) 0.0518(12) Uani 1 1 d . . . . .

loop_
_atom_site_aniso_label
_atom_site_aniso_U_11
_atom_site_aniso_U_22
_atom_site_aniso_U_33
_atom_site_aniso_U_23
_atom_site_aniso_U_13
_atom_site_aniso_U_12
C1A 0.013(3) 0.018(3) 0.018(2) 0.011(2) 0.000(2) 0.000(2)
C2A 0.011(2) 0.014(2) 0.012(2) 0.0062(18) 0.0010(18) 0.0012(18)
C3A 0.009(3) 0.015(2) 0.017(2) 0.0122(19) 0.0004(19) 0.0009(18)
C4A 0.014(3) 0.020(2) 0.016(2) 0.012(2) 0.0015(19) 0.0002(19)
C5A 0.018(3) 0.016(2) 0.016(2) 0.0094(19) -0.003(2) -0.005(2)
C6A 0.015(3) 0.012(2) 0.012(2) 0.0046(19) 0.0038(19) -0.0013(19)
C7A 0.019(3) 0.018(2) 0.017(2) 0.010(2) 0.000(2) 0.000(2)
C8A 0.025(3) 0.015(2) 0.018(2) 0.0137(18) -0.0039(19) 0.0016(19)
C9A 0.020(3) 0.019(2) 0.016(2) 0.012(2) -0.004(2) -0.005(2)
C10A 0.029(3) 0.023(3) 0.035(3) 0.023(2) -0.008(2) -0.003(2)
C11A 0.031(3) 0.019(3) 0.029(3) 0.020(2) -0.001(2) -0.004(2)
C12A 0.027(3) 0.024(3) 0.018(2) 0.012(2) -0.001(2) -0.007(2)
C13A 0.019(3) 0.018(2) 0.020(2) 0.012(2) -0.001(2) -0.001(2)
C14A 0.026(3) 0.018(3) 0.029(3) 0.015(2) 0.002(2) 0.010(2)
C15A 0.022(3) 0.022(3) 0.033(3) 0.014(2) 0.006(2) 0.005(2)
C16A 0.011(3) 0.018(2) 0.025(3) 0.012(2) 0.000(2) 0.000(2)
C17A 0.005(2) 0.024(3) 0.024(2) 0.013(2) -0.002(2) 0.000(2)
C18A 0.018(3) 0.028(3) 0.024(3) 0.017(2) 0.001(2) -0.001(2)
C19A 0.020(3) 0.033(3) 0.022(3) 0.017(2) 0.004(2) 0.002(2)
C20A 0.012(3) 0.028(3) 0.020(2) 0.010(2) 0.001(2) 0.003(2)
C21A 0.011(3) 0.018(2) 0.019(2) 0.006(2) 0.002(2) 0.001(2)
C22A 0.011(3) 0.023(2) 0.021(2) 0.014(2) 0.003(2) 0.002(2)
C23A 0.011(3) 0.031(3) 0.020(2) 0.014(2) 0.004(2) 0.006(2)
C24A 0.017(3) 0.028(3) 0.013(2) 0.007(2) -0.003(2) -0.004(2)
C25A 0.017(3) 0.018(2) 0.021(3) 0.003(2) 0.001(2) 0.002(2)
C26A 0.021(3) 0.029(3) 0.023(3) 0.005(2) 0.005(2) 0.005(2)
C27A 0.019(3) 0.021(3) 0.036(3) 0.001(2) -0.002(2) 0.000(2)
C28A 0.018(3) 0.022(3) 0.039(3) 0.012(2) 0.004(2) 0.003(2)
C29A 0.010(3) 0.018(2) 0.034(3) 0.012(2) 0.003(2) 0.004(2)
C30A 0.016(3) 0.030(3) 0.037(3) 0.027(3) 0.002(2) 0.004(2)
C31A 0.013(3) 0.039(3) 0.032(3) 0.028(3) 0.000(2) 0.002(2)
N1A 0.019(2) 0.0119(18) 0.0159(19) 0.0101(16) 0.0046(17) 0.0030(16)
O1A 0.035(2) 0.0132(17) 0.0191(17) 0.0106(15) -0.0022(16) -0.0034(15)
O2A 0.035(2) 0.0240(17) 0.0166(17) 0.0146(14) -0.0017(16) -0.0009(16)
O3A 0.0220(19) 0.0160(16) 0.0244(18) 0.0112(14) 0.0031(16) 0.0001(15)
O4A 0.035(2) 0.0170(18) 0.035(2) 0.0105(17) 0.0031(19) -0.0033(17)
C1B 0.015(2) 0.0151(16) 0.0146(15) 0.0109(12) -0.0025(13) -0.0030(14)
C2B 0.014(2) 0.0135(15) 0.0144(15) 0.0101(12) -0.0040(14) -0.0043(13)
C3B 0.011(2) 0.0138(15) 0.0145(15) 0.0092(12) -0.0052(13) -0.0042(14)
C4B 0.013(2) 0.0158(16) 0.0139(15) 0.0095(12) -0.0033(14) -0.0010(14)
C5B 0.018(3) 0.0164(14) 0.0157(15) 0.0100(12) -0.0005(14) 0.0010(13)
C6B 0.016(3) 0.017(2) 0.017(2) 0.008(2) 0.003(2) 0.0005(19)
C7B 0.013(3) 0.015(2) 0.013(2) 0.0094(19) -0.0007(19) -0.0006(19)
C8B 0.0217(17) 0.0134(14) 0.0116(18) 0.0100(13) 0.0041(13) 0.0030(12)
C9B 0.0208(19) 0.0135(17) 0.017(2) 0.0098(16) 0.0031(16) 0.0029(14)
C10B 0.027(3) 0.016(2) 0.023(2) 0.014(2) 0.002(2) -0.001(2)
C11B 0.031(3) 0.015(2) 0.019(2) 0.015(2) 0.001(2) 0.002(2)
C12B 0.025(3) 0.014(2) 0.014(2) 0.0101(19) 0.004(2) 0.008(2)
C13B 0.0222(18) 0.019(2) 0.016(2) 0.0133(18) 0.0027(15) 0.0023(15)
C14B 0.021(3) 0.017(3) 0.023(3) 0.015(2) -0.001(2) -0.005(2)
C15B 0.025(3) 0.015(2) 0.031(3) 0.011(2) -0.008(2) -0.001(2)
C16B 0.016(3) 0.024(3) 0.026(3) 0.013(2) -0.009(2) -0.006(2)
C17B 0.012(3) 0.021(2) 0.019(2) 0.014(2) -0.003(2) 0.002(2)
C18B 0.018(3) 0.031(3) 0.026(3) 0.022(2) -0.001(2) 0.003(2)
C19B 0.024(3) 0.036(3) 0.017(2) 0.015(2) 0.000(2) 0.007(2)
C20B 0.011(3) 0.031(3) 0.019(2) 0.011(2) -0.001(2) -0.002(2)
C21B 0.009(3) 0.017(2) 0.024(3) 0.009(2) -0.003(2) -0.0037(19)
C22B 0.010(3) 0.022(2) 0.017(2) 0.010(2) -0.003(2) -0.005(2)
C23B 0.012(3) 0.026(3) 0.023(3) 0.015(2) 0.000(2) 0.002(2)
C24B 0.022(3) 0.041(3) 0.017(3) 0.017(2) 0.001(2) 0.004(2)
C25B 0.025(3) 0.028(3) 0.017(2) 0.011(2) -0.003(2) 0.005(2)
C26B 0.022(3) 0.037(3) 0.022(3) 0.003(2) -0.005(2) 0.001(2)
C27B 0.023(3) 0.023(3) 0.033(3) -0.004(2) -0.006(2) 0.003(2)
C28B 0.019(3) 0.016(2) 0.041(3) 0.006(2) -0.005(2) 0.002(2)
C29B 0.007(3) 0.026(3) 0.035(3) 0.017(2) -0.003(2) -0.001(2)
C30B 0.014(3) 0.025(3) 0.046(3) 0.025(3) -0.003(2) -0.003(2)
C31B 0.017(3) 0.035(3) 0.030(3) 0.027(3) -0.005(2) -0.003(2)
N1B 0.022(2) 0.0139(12) 0.0149(13) 0.0112(10) -0.0008(12) 0.0006(11)
O1B 0.037(2) 0.0129(17) 0.0162(17) 0.0074(14) 0.0027(16) 0.0038(15)
O2B 0.039(2) 0.0210(17) 0.0129(16) 0.0127(14) -0.0010(15) 0.0027(16)
O3B 0.0192(19) 0.0192(17) 0.0252(18) 0.0126(15) -0.0016(15) 0.0010(15)
O4B 0.033(2) 0.0192(18) 0.0242(18) 0.0094(15) -0.0014(17) 0.0057(17)
C3S 0.030(3) 0.024(3) 0.032(3) 0.018(2) 0.005(2) 0.004(2)
C4S 0.054(5) 0.061(4) 0.035(3) 0.024(3) 0.001(3) -0.023(4)
N2S 0.037(3) 0.026(2) 0.027(2) 0.017(2) 0.012(2) 0.011(2)
O3S 0.061(3) 0.030(2) 0.026(2) 0.0157(17) 0.0099(19) 0.001(2)
O4S 0.043(3) 0.049(3) 0.037(2) 0.021(2) -0.008(2) -0.009(2)
C1S 0.035(3) 0.027(3) 0.028(3) 0.017(2) -0.006(2) -0.002(2)
C2S 0.058(4) 0.051(4) 0.030(3) 0.018(3) -0.004(3) 0.005(3)
N1S 0.037(3) 0.027(2) 0.032(3) 0.018(2) -0.007(2) -0.006(2)
O1S 0.061(3) 0.034(2) 0.035(2) 0.0203(19) -0.019(2) -0.006(2)
O2S 0.046(3) 0.061(3) 0.063(3) 0.039(3) 0.026(3) 0.017(2)

loop_
_atom_type_symbol
_atom_type_description
_atom_type_scat_dispersion_real
_atom_type_scat_dispersion_imag
_atom_type_scat_source
C C 0.0033 0.0016 'International Tables Vol C Tables 4.2.6.8 and 6.1.1.4'
H H 0.0000 0.0000 'International Tables Vol C Tables 4.2.6.8 and 6.1.1.4'
N N 0.0061 0.0033 'International Tables Vol C Tables 4.2.6.8 and 6.1.1.4'
O O 0.0106 0.0060 'International Tables Vol C Tables 4.2.6.8 and 6.1.1.4'

loop_
_geom_angle_atom_site_label_1
_geom_angle_atom_site_label_2
_geom_angle_atom_site_label_3
_geom_angle
_geom_angle_site_symmetry_1
_geom_angle_site_symmetry_3
N1A C1A C2A 116.9(4) . .
O1A C1A C2A 122.8(4) . .
O1A C1A N1A 120.3(4) . .
C3A C2A C1A 119.9(4) . .
C6A C2A C1A 119.5(4) . .
C6A C2A C3A 120.6(4) . .
C2A C3A C4A 121.4(4) . .
C3A C3A C2A 119.1(5) 2 .
C3A C3A C4A 119.4(5) 2 .
C3A C4A C5A 119.6(4) . .
C7A C4A C3A 120.1(4) . .
C7A C4A C5A 120.3(4) . .
N1A C5A C4A 116.6(4) . .
O2A C5A C4A 122.4(4) . .
O2A C5A N1A 121.1(4) . .
C2A C6A H6A 119.9 . .
C2A C6A C7A 120.2(4) . 2
C7A C6A H6A 119.9 2 .
C4A C7A C6A 120.6(4) . 2
C4A C7A H7A 119.7 . .
C6A C7A H7A 119.7 2 .
C9A C8A C13A 120.3(4) . .
C9A C8A N1A 119.0(4) . .
C13A C8A N1A 120.7(4) . .
C8A C9A C10A 120.3(5) . .
C8A C9A O3A 118.5(4) . .
C10A C9A O3A 121.0(4) . .
C9A C10A H10A 120.5 . .
C11A C10A C9A 119.0(5) . .
C11A C10A H10A 120.5 . .
C10A C11A H11A 118.9 . .
C10A C11A C12A 122.3(4) . .
C12A C11A H11A 118.9 . .
C11A C12A C32A 121.7(4) . .
C11A C12A C32C 121.7(4) . .
C13A C12A C11A 116.8(5) . .
C13A C12A C32A 121.4(4) . .
C13A C12A C32C 121.4(4) . .
C8A C13A C12A 121.2(5) . .
C8A C13A H13A 119.4 . .
C12A C13A H13A 119.4 . .
O3A C14A C15A 109.2(4) . .
O4A C14A C15A 127.4(5) . .
O4A C14A O3A 123.4(5) . .
C14A C15A H15A 108.8 . .
C14A C15A H15B 108.8 . .
C14A C15A C16A 113.6(4) . .
H15A C15A H15B 107.7 . .
C16A C15A H15A 108.8 . .
C16A C15A H15B 108.8 . .
C17A C16A C15A 122.8(4) . .
C25A C16A C15A 118.1(4) . .
C25A C16A C17A 119.1(4) . .
C16A C17A C18A 123.6(4) . .
C16A C17A C22A 119.0(4) . .
C22A C17A C18A 117.4(4) . .
C17A C18A H18A 119.2 . .
C19A C18A C17A 121.6(4) . .
C19A C18A H18A 119.2 . .
C18A C19A H19A 118.9 . .
C18A C19A C20A 122.3(4) . .
C20A C19A H19A 118.9 . .
C21A C20A C19A 118.3(4) . .
C26A C20A C19A 122.9(4) . .
C26A C20A C21A 118.8(4) . .
C20A C21A C22A 119.4(4) . .
C29A C21A C20A 120.0(4) . .
C29A C21A C22A 120.6(4) . .
C17A C22A C21A 121.0(4) . .
C17A C22A C23A 120.0(4) . .
C21A C22A C23A 119.0(4) . .
C22A C23A C31A 118.3(4) . .
C24A C23A C22A 119.1(4) . .
C24A C23A C31A 122.6(4) . .
C23A C24A H24A 119.7 . .
C23A C24A C25A 120.7(4) . .
C25A C24A H24A 119.7 . .
C16A C25A H25A 119.0 . .
C24A C25A C16A 122.0(4) . .
C24A C25A H25A 119.0 . .
C20A C26A H26A 119.7 . .
C27A C26A C20A 120.6(5) . .
C27A C26A H26A 119.7 . .
C26A C27A H27A 119.7 . .
C28A C27A C26A 120.5(5) . .
C28A C27A H27A 119.7 . .
C27A C28A H28A 119.6 . .
C27A C28A C29A 120.8(5) . .
C29A C28A H28A 119.6 . .
C21A C29A C30A 118.4(4) . .
C28A C29A C21A 119.2(5) . .
C28A C29A C30A 122.4(4) . .
C29A C30A H30A 119.1 . .
C31A C30A C29A 121.8(4) . .
C31A C30A H30A 119.1 . .
C23A C31A H31A 119.0 . .
C30A C31A C23A 121.9(5) . .
C30A C31A H31A 119.0 . .
C12A C32A C33A 110.3(6) . .
C12A C32A C34A 104.3(6) . .
C12A C32A C35A 112.0(5) . .
C33A C32A C35A 123.0(7) . .
C34A C32A C33A 106.3(6) . .
C34A C32A C35A 98.4(7) . .
C32A C33A H33A 109.5 . .
C32A C33A H33B 109.5 . .
C32A C33A H33C 109.5 . .
H33A C33A H33B 109.5 . .
H33A C33A H33C 109.5 . .
H33B C33A H33C 109.5 . .
C32A C34A H34A 109.5 . .
C32A C34A H34B 109.5 . .
C32A C34A H34C 109.5 . .
H34A C34A H34B 109.5 . .
H34A C34A H34C 109.5 . .
H34B C34A H34C 109.5 . .
C32A C35A H35A 112.1 . .
C32A C35A H35B 112.1 . .
C32A C35A C36A 98.1(7) . .
H35A C35A H35B 109.8 . .
C36A C35A H35A 112.1 . .
C36A C35A H35B 112.1 . .
C35A C36A H36A 109.5 . .
C35A C36A H36B 109.5 . .
C35A C36A H36C 109.5 . .
H36A C36A H36B 109.5 . .
H36A C36A H36C 109.5 . .
H36B C36A H36C 109.5 . .
C12A C32C C33C 111.0(6) . .
C34C C32C C12A 114.3(6) . .
C34C C32C C33C 116.0(8) . .
C34C C32C C35C 92.8(7) . .
C35C C32C C12A 109.5(5) . .
C35C C32C C33C 112.0(7) . .
C32C C33C H33D 109.5 . .
C32C C33C H33E 109.5 . .
C32C C33C H33F 109.5 . .
H33D C33C H33E 109.5 . .
H33D C33C H33F 109.5 . .
H33E C33C H33F 109.5 . .
C32C C34C H34D 109.5 . .
C32C C34C H34E 109.5 . .
C32C C34C H34F 109.5 . .
H34D C34C H34E 109.5 . .
H34D C34C H34F 109.5 . .
H34E C34C H34F 109.5 . .
C32C C35C H35C 108.9 . .
C32C C35C H35D 108.9 . .
C32C C35C C36C 113.3(8) . .
H35C C35C H35D 107.7 . .
C36C C35C H35C 108.9 . .
C36C C35C H35D 108.9 . .
C35C C36C H36D 109.5 . .
C35C C36C H36E 109.5 . .
C35C C36C H36F 109.5 . .
H36D C36C H36E 109.5 . .
H36D C36C H36F 109.5 . .
H36E C36C H36F 109.5 . .
C1A N1A C8A 116.7(3) . .
C5A N1A C1A 125.5(3) . .
C5A N1A C8A 117.8(4) . .
C14A O3A C9A 119.9(4) . .
N1B C1B C2B 116.3(4) . .
O1B C1B C2B 123.1(4) . .
O1B C1B N1B 120.6(4) . .
C3B C2B C1B 120.1(4) . .
C6B C2B C1B 119.1(4) . .
C6B C2B C3B 120.7(4) . .
C2B C3B C3B 119.4(5) . 2_666
C2B C3B C4B 122.0(4) . .
C4B C3B C3B 118.6(5) . 2_666
C3B C4B C5B 119.2(4) . .
C7B C4B C3B 121.2(4) . .
C7B C4B C5B 119.5(4) . .
N1B C5B C4B 116.9(4) . .
O2B C5B C4B 123.0(4) . .
O2B C5B N1B 120.1(4) . .
C2B C6B H6B 120.1 . .
C2B C6B C7B 119.8(4) . 2_666
C7B C6B H6B 120.1 2_666 .
C4B C7B C6B 120.2(4) . 2_666
C4B C7B H7B 119.9 . .
C6B C7B H7B 119.9 2_666 .
C9B C8B C13B 120.8(4) . .
C9B C8B N1B 119.1(4) . .
C13B C8B N1B 120.0(4) . .
C8B C9B C10B 119.7(5) . .
C8B C9B O3B 118.5(4) . .
C10B C9B O3B 121.5(4) . .
C9B C10B H10B 120.5 . .
C11B C10B C9B 119.0(4) . .
C11B C10B H10B 120.5 . .
C10B C11B H11B 118.8 . .
C10B C11B C12B 122.4(4) . .
C12B C11B H11B 118.8 . .
C11B C12B C13B 116.7(4) . .
C11B C12B C32B 121.2(4) . .
C11B C12B C32D 121.2(4) . .
C13B C12B C32B 122.1(4) . .
C13B C12B C32D 122.1(4) . .
C8B C13B C12B 121.2(4) . .
C8B C13B H13B 119.4 . .
C12B C13B H13B 119.4 . .
O3B C14B C15B 109.4(4) . .
O4B C14B C15B 126.8(5) . .
O4B C14B O3B 123.7(5) . .
C14B C15B H15C 108.9 . .
C14B C15B H15D 108.9 . .
C14B C15B C16B 113.2(4) . .
H15C C15B H15D 107.8 . .
C16B C15B H15C 108.9 . .
C16B C15B H15D 108.9 . .
C17B C16B C15B 122.8(4) . .
C25B C16B C15B 117.6(4) . .
C25B C16B C17B 119.5(4) . .
C16B C17B C18B 123.7(4) . .
C16B C17B C22B 119.1(4) . .
C22B C17B C18B 117.2(4) . .
C17B C18B H18B 119.0 . .
C19B C18B C17B 122.0(4) . .
C19B C18B H18B 119.0 . .
C18B C19B H19B 118.9 . .
C18B C19B C20B 122.2(4) . .
C20B C19B H19B 118.9 . .
C21B C20B C19B 117.5(4) . .
C26B C20B C19B 123.6(4) . .
C26B C20B C21B 118.9(4) . .
C22B C21B C20B 120.1(4) . .
C22B C21B C29B 120.8(4) . .
C29B C21B C20B 119.1(4) . .
C17B C22B C23B 120.0(4) . .
C21B C22B C17B 120.9(4) . .
C21B C22B C23B 119.0(4) . .
C22B C23B C31B 118.4(4) . .
C24B C23B C22B 119.2(4) . .
C24B C23B C31B 122.4(4) . .
C23B C24B H24B 119.8 . .
C23B C24B C25B 120.3(4) . .
C25B C24B H24B 119.8 . .
C16B C25B C24B 121.8(5) . .
C16B C25B H25B 119.1 . .
C24B C25B H25B 119.1 . .
C20B C26B H26B 119.5 . .
C27B C26B C20B 121.0(5) . .
C27B C26B H26B 119.5 . .
C26B C27B H27B 119.3 . .
C26B C27B C28B 121.3(5) . .
C28B C27B H27B 119.3 . .
C27B C28B H28B 120.3 . .
C27B C28B C29B 119.5(5) . .
C29B C28B H28B 120.3 . .
C21B C29B C30B 118.8(5) . .
C28B C29B C21B 120.2(5) . .
C28B C29B C30B 121.0(4) . .
C29B C30B H30B 119.6 . .
C31B C30B C29B 120.8(4) . .
C31B C30B H30B 119.6 . .
C23B C31B H31B 118.9 . .
C30B C31B C23B 122.2(5) . .
C30B C31B H31B 118.9 . .
C12B C32B C33B 108.1(5) . .
C12B C32B C35B 107.6(4) . .
C34B C32B C12B 112.5(5) . .
C34B C32B C33B 108.1(5) . .
C34B C32B C35B 111.4(5) . .
C35B C32B C33B 109.0(5) . .
C32B C33B H33G 109.5 . .
C32B C33B H33H 109.5 . .
C32B C33B H33I 109.5 . .
H33G C33B H33H 109.5 . .
H33G C33B H33I 109.5 . .
H33H C33B H33I 109.5 . .
C32B C34B H34G 109.5 . .
C32B C34B H34H 109.5 . .
C32B C34B H34I 109.5 . .
H34G C34B H34H 109.5 . .
H34G C34B H34I 109.5 . .
H34H C34B H34I 109.5 . .
C32B C35B H35E 108.4 . .
C32B C35B H35F 108.4 . .
H35E C35B H35F 107.5 . .
C36B C35B C32B 115.5(6) . .
C36B C35B H35E 108.4 . .
C36B C35B H35F 108.4 . .
C35B C36B H36G 109.5 . .
C35B C36B H36H 109.5 . .
C35B C36B H36I 109.5 . .
H36G C36B H36H 109.5 . .
H36G C36B H36I 109.5 . .
H36H C36B H36I 109.5 . .
C12B C32D C34D 110.7(6) . .
C12B C32D C35D 104.2(6) . .
C33D C32D C12B 111.2(7) . .
C33D C32D C34D 108.9(7) . .
C33D C32D C35D 113.2(7) . .
C35D C32D C34D 108.6(7) . .
C32D C33D H33J 109.5 . .
C32D C33D H33K 109.5 . .
C32D C33D H33L 109.5 . .
H33J C33D H33K 109.5 . .
H33J C33D H33L 109.5 . .
H33K C33D H33L 109.5 . .
C32D C34D H34J 109.5 . .
C32D C34D H34K 109.5 . .
C32D C34D H34L 109.5 . .
H34J C34D H34K 109.5 . .
H34J C34D H34L 109.5 . .
H34K C34D H34L 109.5 . .
C32D C35D H35G 108.4 . .
C32D C35D H35H 108.4 . .
H35G C35D H35H 107.4 . .
C36D C35D C32D 115.7(9) . .
C36D C35D H35G 108.4 . .
C36D C35D H35H 108.4 . .
C35D C36D H36J 109.5 . .
C35D C36D H36K 109.5 . .
C35D C36D H36L 109.5 . .
H36J C36D H36K 109.5 . .
H36J C36D H36L 109.5 . .
H36K C36D H36L 109.5 . .
C1B N1B C8B 116.8(4) . .
C5B N1B C1B 125.4(4) . .
C5B N1B C8B 117.7(4) . .
C14B O3B C9B 119.6(4) . .
H3SA C3S H3SB 107.7 . .
C4S C3S H3SA 108.9 . .
C4S C3S H3SB 108.9 . .
C4S C3S N2S 113.3(4) . .
N2S C3S H3SA 108.9 . .
N2S C3S H3SB 108.9 . .
C3S C4S H4SA 109.5 . .
C3S C4S H4SB 109.5 . .
C3S C4S H4SC 109.5 . .
H4SA C4S H4SB 109.5 . .
H4SA C4S H4SC 109.5 . .
H4SB C4S H4SC 109.5 . .
O3S N2S C3S 119.7(5) . .
O4S N2S C3S 117.3(4) . .
O4S N2S O3S 122.9(5) . .
H1SA C1S H1SB 107.6 . .
C2S C1S H1SA 108.7 . .
C2S C1S H1SB 108.7 . .
C2S C1S N1S 114.1(5) . .
N1S C1S H1SA 108.7 . .
N1S C1S H1SB 108.7 . .
C1S C2S H2SA 109.5 . .
C1S C2S H2SB 109.5 . .
C1S C2S H2SC 109.5 . .
H2SA C2S H2SB 109.5 . .
H2SA C2S H2SC 109.5 . .
H2SB C2S H2SC 109.5 . .
O1S N1S C1S 118.5(5) . .
O2S N1S C1S 117.4(4) . .
O2S N1S O1S 124.0(5) . .

loop_
_geom_bond_atom_site_label_1
_geom_bond_atom_site_label_2
_geom_bond_distance
_geom_bond_site_symmetry_2
C1A C2A 1.476(6) .
C1A N1A 1.402(6) .
C1A O1A 1.212(5) .
C2A C3A 1.412(6) .
C2A C6A 1.373(6) .
C3A C3A 1.405(8) 2
C3A C4A 1.414(6) .
C4A C5A 1.487(6) .
C4A C7A 1.375(6) .
C5A N1A 1.400(6) .
C5A O2A 1.211(5) .
C6A H6A 0.9500 .
C6A C7A 1.397(6) 2
C7A C6A 1.397(6) 2
C7A H7A 0.9500 .
C8A C9A 1.375(7) .
C8A C13A 1.381(7) .
C8A N1A 1.449(5) .
C9A C10A 1.388(6) .
C9A O3A 1.391(6) .
C10A H10A 0.9500 .
C10A C11A 1.376(7) .
C11A H11A 0.9500 .
C11A C12A 1.405(7) .
C12A C13A 1.399(6) .
C12A C32A 1.535(7) .
C12A C32C 1.535(7) .
C13A H13A 0.9500 .
C14A C15A 1.497(7) .
C14A O3A 1.364(6) .
C14A O4A 1.199(6) .
C15A H15A 0.9900 .
C15A H15B 0.9900 .
C15A C16A 1.508(6) .
C16A C17A 1.412(7) .
C16A C25A 1.386(7) .
C17A C18A 1.438(7) .
C17A C22A 1.420(6) .
C18A H18A 0.9500 .
C18A C19A 1.339(7) .
C19A H19A 0.9500 .
C19A C20A 1.425(7) .
C20A C21A 1.418(6) .
C20A C26A 1.398(7) .
C21A C22A 1.425(6) .
C21A C29A 1.413(6) .
C22A C23A 1.426(6) .
C23A C24A 1.376(7) .
C23A C31A 1.445(7) .
C24A H24A 0.9500 .
C24A C25A 1.380(7) .
C25A H25A 0.9500 .
C26A H26A 0.9500 .
C26A C27A 1.390(7) .
C27A H27A 0.9500 .
C27A C28A 1.377(7) .
C28A H28A 0.9500 .
C28A C29A 1.393(7) .
C29A C30A 1.432(7) .
C30A H30A 0.9500 .
C30A C31A 1.317(7) .
C31A H31A 0.9500 .
C32A C33A 1.575(9) .
C32A C34A 1.546(8) .
C32A C35A 1.575(8) .
C33A H33A 0.9800 .
C33A H33B 0.9800 .
C33A H33C 0.9800 .
C34A H34A 0.9800 .
C34A H34B 0.9800 .
C34A H34C 0.9800 .
C35A H35A 0.9900 .
C35A H35B 0.9900 .
C35A C36A 1.755(16) .
C36A H36A 0.9800 .
C36A H36B 0.9800 .
C36A H36C 0.9800 .
C32C C33C 1.536(8) .
C32C C34C 1.499(8) .
C32C C35C 1.520(8) .
C33C H33D 0.9800 .
C33C H33E 0.9800 .
C33C H33F 0.9800 .
C34C H34D 0.9800 .
C34C H34E 0.9800 .
C34C H34F 0.9800 .
C35C H35C 0.9900 .
C35C H35D 0.9900 .
C35C C36C 1.530(17) .
C36C H36D 0.9800 .
C36C H36E 0.9800 .
C36C H36F 0.9800 .
C1B C2B 1.477(6) .
C1B N1B 1.405(6) .
C1B O1B 1.209(5) .
C2B C3B 1.398(6) .
C2B C6B 1.386(6) .
C3B C3B 1.420(8) 2_666
C3B C4B 1.410(6) .
C4B C5B 1.479(6) .
C4B C7B 1.366(6) .
C5B N1B 1.398(6) .
C5B O2B 1.218(5) .
C6B H6B 0.9500 .
C6B C7B 1.405(6) 2_666
C7B C6B 1.405(6) 2_666
C7B H7B 0.9500 .
C8B C9B 1.365(7) .
C8B C13B 1.379(7) .
C8B N1B 1.447(5) .
C9B C10B 1.389(6) .
C9B O3B 1.399(6) .
C10B H10B 0.9500 .
C10B C11B 1.384(7) .
C11B H11B 0.9500 .
C11B C12B 1.389(7) .
C12B C13B 1.396(6) .
C12B C32B 1.528(7) .
C12B C32D 1.528(7) .
C13B H13B 0.9500 .
C14B C15B 1.500(7) .
C14B O3B 1.366(6) .
C14B O4B 1.194(6) .
C15B H15C 0.9900 .
C15B H15D 0.9900 .
C15B C16B 1.527(6) .
C16B C17B 1.407(7) .
C16B C25B 1.384(7) .
C17B C18B 1.441(6) .
C17B C22B 1.422(6) .
C18B H18B 0.9500 .
C18B C19B 1.332(7) .
C19B H19B 0.9500 .
C19B C20B 1.435(7) .
C20B C21B 1.429(6) .
C20B C26B 1.394(7) .
C21B C22B 1.413(7) .
C21B C29B 1.413(6) .
C22B C23B 1.427(6) .
C23B C24B 1.383(7) .
C23B C31B 1.442(6) .
C24B H24B 0.9500 .
C24B C25B 1.394(7) .
C25B H25B 0.9500 .
C26B H26B 0.9500 .
C26B C27B 1.373(8) .
C27B H27B 0.9500 .
C27B C28B 1.386(8) .
C28B H28B 0.9500 .
C28B C29B 1.401(7) .
C29B C30B 1.438(7) .
C30B H30B 0.9500 .
C30B C31B 1.324(7) .
C31B H31B 0.9500 .
C32B C33B 1.556(7) .
C32B C34B 1.515(7) .
C32B C35B 1.535(7) .
C33B H33G 0.9800 .
C33B H33H 0.9800 .
C33B H33I 0.9800 .
C34B H34G 0.9800 .
C34B H34H 0.9800 .
C34B H34I 0.9800 .
C35B H35E 0.9900 .
C35B H35F 0.9900 .
C35B C36B 1.525(10) .
C36B H36G 0.9800 .
C36B H36H 0.9800 .
C36B H36I 0.9800 .
C32D C33D 1.520(9) .
C32D C34D 1.548(9) .
C32D C35D 1.530(9) .
C33D H33J 0.9800 .
C33D H33K 0.9800 .
C33D H33L 0.9800 .
C34D H34J 0.9800 .
C34D H34K 0.9800 .
C34D H34L 0.9800 .
C35D H35G 0.9900 .
C35D H35H 0.9900 .
C35D C36D 1.524(13) .
C36D H36J 0.9800 .
C36D H36K 0.9800 .
C36D H36L 0.9800 .
C3S H3SA 0.9900 .
C3S H3SB 0.9900 .
C3S C4S 1.483(8) .
C3S N2S 1.493(7) .
C4S H4SA 0.9800 .
C4S H4SB 0.9800 .
C4S H4SC 0.9800 .
N2S O3S 1.225(5) .
N2S O4S 1.218(6) .
C1S H1SA 0.9900 .
C1S H1SB 0.9900 .
C1S C2S 1.471(8) .
C1S N1S 1.487(7) .
C2S H2SA 0.9800 .
C2S H2SB 0.9800 .
C2S H2SC 0.9800 .
N1S O1S 1.233(5) .
N1S O2S 1.214(6) .

loop_
_geom_torsion_atom_site_label_1
_geom_torsion_atom_site_label_2
_geom_torsion_atom_site_label_3
_geom_torsion_atom_site_label_4
_geom_torsion
_geom_torsion_site_symmetry_1
_geom_torsion_site_symmetry_2
_geom_torsion_site_symmetry_3
_geom_torsion_site_symmetry_4
C1A C2A C3A C3A 178.7(5) . . . 2
C1A C2A C3A C4A 0.8(7) . . . .
C1A C2A C6A C7A -179.6(4) . . . 2
C2A C1A N1A C5A 0.2(7) . . . .
C2A C1A N1A C8A -179.8(4) . . . .
C2A C3A C4A C5A 1.0(7) . . . .
C2A C3A C4A C7A -179.6(4) . . . .
C3A C2A C6A C7A -0.2(7) . . . 2
C3A C3A C4A C5A -176.9(5) 2 . . .
C3A C3A C4A C7A 2.5(8) 2 . . .
C3A C4A C5A N1A -2.1(7) . . . .
C3A C4A C5A O2A 178.0(5) . . . .
C3A C4A C7A C6A -1.6(7) . . . 2
C4A C5A N1A C1A 1.5(7) . . . .
C4A C5A N1A C8A -178.4(4) . . . .
C5A C4A C7A C6A 177.8(4) . . . 2
C6A C2A C3A C3A -0.7(8) . . . 2
C6A C2A C3A C4A -178.7(4) . . . .
C7A C4A C5A N1A 178.5(4) . . . .
C7A C4A C5A O2A -1.5(8) . . . .
C8A C9A C10A C11A 0.7(7) . . . .
C8A C9A O3A C14A 121.0(5) . . . .
C9A C8A C13A C12A 1.2(7) . . . .
C9A C8A N1A C1A -71.4(6) . . . .
C9A C8A N1A C5A 108.5(5) . . . .
C9A C10A C11A C12A 1.2(8) . . . .
C10A C9A O3A C14A -64.4(6) . . . .
C10A C11A C12A C13A -1.9(7) . . . .
C10A C11A C12A C32A 175.0(4) . . . .
C10A C11A C12A C32C 175.0(4) . . . .
C11A C12A C13A C8A 0.7(7) . . . .
C11A C12A C32A C33A 161.8(6) . . . .
C11A C12A C32A C34A -84.4(7) . . . .
C11A C12A C32A C35A 21.0(7) . . . .
C11A C12A C32C C33C -96.4(7) . . . .
C11A C12A C32C C34C 37.1(8) . . . .
C11A C12A C32C C35C 139.5(7) . . . .
C12A C32A C35A C36A 75.1(7) . . . .
C12A C32C C35C C36C -167.8(8) . . . .
C13A C8A C9A C10A -1.9(7) . . . .
C13A C8A C9A O3A 172.8(4) . . . .
C13A C8A N1A C1A 108.7(5) . . . .
C13A C8A N1A C5A -71.4(6) . . . .
C13A C12A C32A C33A -21.4(7) . . . .
C13A C12A C32A C34A 92.4(6) . . . .
C13A C12A C32A C35A -162.2(6) . . . .
C13A C12A C32C C33C 80.4(7) . . . .
C13A C12A C32C C34C -146.2(6) . . . .
C13A C12A C32C C35C -43.7(7) . . . .
C14A C15A C16A C17A -89.2(6) . . . .
C14A C15A C16A C25A 92.8(6) . . . .
C15A C14A O3A C9A 178.3(4) . . . .
C15A C16A C17A C18A 2.5(8) . . . .
C15A C16A C17A C22A -177.5(5) . . . .
C15A C16A C25A C24A 179.3(5) . . . .
C16A C17A C18A C19A -178.1(5) . . . .
C16A C17A C22A C21A 177.8(4) . . . .
C16A C17A C22A C23A -0.9(7) . . . .
C17A C16A C25A C24A 1.3(8) . . . .
C17A C18A C19A C20A 0.2(8) . . . .
C17A C22A C23A C24A -0.4(7) . . . .
C17A C22A C23A C31A 177.7(4) . . . .
C18A C17A C22A C21A -2.2(7) . . . .
C18A C17A C22A C23A 179.2(4) . . . .
C18A C19A C20A C21A -1.9(8) . . . .
C18A C19A C20A C26A 178.4(5) . . . .
C19A C20A C21A C22A 1.5(7) . . . .
C19A C20A C21A C29A 178.6(4) . . . .
C19A C20A C26A C27A -179.8(5) . . . .
C20A C21A C22A C17A 0.5(7) . . . .
C20A C21A C22A C23A 179.2(4) . . . .
C20A C21A C29A C28A 2.0(7) . . . .
C20A C21A C29A C30A -178.8(4) . . . .
C20A C26A C27A C28A 0.2(8) . . . .
C21A C20A C26A C27A 0.6(8) . . . .
C21A C22A C23A C24A -179.1(4) . . . .
C21A C22A C23A C31A -1.0(7) . . . .
C21A C29A C30A C31A 0.2(7) . . . .
C22A C17A C18A C19A 1.8(7) . . . .
C22A C21A C29A C28A 179.1(4) . . . .
C22A C21A C29A C30A -1.7(7) . . . .
C22A C23A C24A C25A 2.1(7) . . . .
C22A C23A C31A C30A -0.5(8) . . . .
C23A C24A C25A C16A -2.6(8) . . . .
C24A C23A C31A C30A 177.5(5) . . . .
C25A C16A C17A C18A -179.6(5) . . . .
C25A C16A C17A C22A 0.4(7) . . . .
C26A C20A C21A C22A -178.8(4) . . . .
C26A C20A C21A C29A -1.7(7) . . . .
C26A C27A C28A C29A 0.0(8) . . . .
C27A C28A C29A C21A -1.2(8) . . . .
C27A C28A C29A C30A 179.7(5) . . . .
C28A C29A C30A C31A 179.4(5) . . . .
C29A C21A C22A C17A -176.6(4) . . . .
C29A C21A C22A C23A 2.1(7) . . . .
C29A C30A C31A C23A 0.9(8) . . . .
C31A C23A C24A C25A -175.9(5) . . . .
C32A C12A C13A C8A -176.2(4) . . . .
C33A C32A C35A C36A -60.0(10) . . . .
C34A C32A C35A C36A -175.7(8) . . . .
C32C C12A C13A C8A -176.2(4) . . . .
C33C C32C C35C C36C 68.7(11) . . . .
C34C C32C C35C C36C -50.8(11) . . . .
N1A C1A C2A C3A -1.4(7) . . . .
N1A C1A C2A C6A 178.1(4) . . . .
N1A C8A C9A C10A 178.2(4) . . . .
N1A C8A C9A O3A -7.2(6) . . . .
N1A C8A C13A C12A -178.9(4) . . . .
O1A C1A C2A C3A 178.0(4) . . . .
O1A C1A C2A C6A -2.5(7) . . . .
O1A C1A N1A C5A -179.2(4) . . . .
O1A C1A N1A C8A 0.7(7) . . . .
O2A C5A N1A C1A -178.5(5) . . . .
O2A C5A N1A C8A 1.5(7) . . . .
O3A C9A C10A C11A -173.8(4) . . . .
O3A C14A C15A C16A 66.0(5) . . . .
O4A C14A C15A C16A -114.4(5) . . . .
O4A C14A O3A C9A -1.3(6) . . . .
C1B C2B C3B C3B 179.1(5) . . . 2_666
C1B C2B C3B C4B 0.2(7) . . . .
C1B C2B C6B C7B -179.8(4) . . . 2_666
C2B C1B N1B C5B 1.0(7) . . . .
C2B C1B N1B C8B -179.0(4) . . . .
C2B C3B C4B C5B 2.0(7) . . . .
C2B C3B C4B C7B -179.5(4) . . . .
C3B C2B C6B C7B -0.9(7) . . . 2_666
C3B C3B C4B C5B -176.9(5) 2_666 . . .
C3B C3B C4B C7B 1.6(8) 2_666 . . .
C3B C4B C5B N1B -2.6(7) . . . .
C3B C4B C5B O2B 176.9(5) . . . .
C3B C4B C7B C6B -0.9(7) . . . 2_666
C4B C5B N1B C1B 1.1(7) . . . .
C4B C5B N1B C8B -178.9(4) . . . .
C5B C4B C7B C6B 177.6(4) . . . 2_666
C6B C2B C3B C3B 0.2(8) . . . 2_666
C6B C2B C3B C4B -178.7(4) . . . .
C7B C4B C5B N1B 178.9(4) . . . .
C7B C4B C5B O2B -1.7(7) . . . .
C8B C9B C10B C11B 1.1(7) . . . .
C8B C9B O3B C14B 118.4(5) . . . .
C9B C8B C13B C12B 0.7(7) . . . .
C9B C8B N1B C1B -73.6(6) . . . .
C9B C8B N1B C5B 106.4(5) . . . .
C9B C10B C11B C12B 0.1(7) . . . .
C10B C9B O3B C14B -67.4(5) . . . .
C10B C11B C12B C13B -0.9(7) . . . .
C10B C11B C12B C32B 178.8(4) . . . .
C10B C11B C12B C32D 178.8(4) . . . .
C11B C12B C13B C8B 0.5(6) . . . .
C11B C12B C32B C33B -41.5(7) . . . .
C11B C12B C32B C34B -160.8(6) . . . .
C11B C12B C32B C35B 76.1(6) . . . .
C11B C12B C32D C33D -64.6(9) . . . .
C11B C12B C32D C34D 174.2(8) . . . .
C11B C12B C32D C35D 57.7(8) . . . .
C12B C32B C35B C36B 179.0(6) . . . .
C12B C32D C35D C36D 178.9(10) . . . .
C13B C8B C9B C10B -1.4(7) . . . .
C13B C8B C9B O3B 172.9(4) . . . .
C13B C8B N1B C1B 106.4(5) . . . .
C13B C8B N1B C5B -73.6(6) . . . .
C13B C12B C32B C33B 138.2(6) . . . .
C13B C12B C32B C34B 18.9(7) . . . .
C13B C12B C32B C35B -104.2(6) . . . .
C13B C12B C32D C33D 115.1(8) . . . .
C13B C12B C32D C34D -6.1(9) . . . .
C13B C12B C32D C35D -122.6(8) . . . .
C14B C15B C16B C17B -88.1(6) . . . .
C14B C15B C16B C25B 93.2(6) . . . .
C15B C14B O3B C9B 179.9(4) . . . .
C15B C16B C17B C18B 1.6(8) . . . .
C15B C16B C17B C22B -177.2(4) . . . .
C15B C16B C25B C24B 178.5(5) . . . .
C16B C17B C18B C19B -178.1(5) . . . .
C16B C17B C22B C21B 176.6(5) . . . .
C16B C17B C22B C23B -1.4(7) . . . .
C17B C16B C25B C24B -0.3(8) . . . .
C17B C18B C19B C20B 0.7(8) . . . .
C17B C22B C23B C24B 0.0(7) . . . .
C17B C22B C23B C31B 177.8(4) . . . .
C18B C17B C22B C21B -2.2(7) . . . .
C18B C17B C22B C23B 179.8(4) . . . .
C18B C19B C20B C21B -0.6(8) . . . .
C18B C19B C20B C26B 177.4(5) . . . .
C19B C20B C21B C22B -1.0(7) . . . .
C19B C20B C21B C29B 178.1(4) . . . .
C19B C20B C26B C27B -177.6(5) . . . .
C20B C21B C22B C17B 2.4(7) . . . .
C20B C21B C22B C23B -179.5(4) . . . .
C20B C21B C29B C28B -0.6(7) . . . .
C20B C21B C29B C30B 179.8(4) . . . .
C20B C26B C27B C28B -0.2(9) . . . .
C21B C20B C26B C27B 0.3(8) . . . .
C21B C22B C23B C24B -178.1(5) . . . .
C21B C22B C23B C31B -0.3(7) . . . .
C21B C29B C30B C31B -0.2(7) . . . .
C22B C17B C18B C19B 0.7(7) . . . .
C22B C21B C29B C28B 178.6(5) . . . .
C22B C21B C29B C30B -1.1(7) . . . .
C22B C23B C24B C25B 1.3(8) . . . .
C22B C23B C31B C30B -1.0(7) . . . .
C23B C24B C25B C16B -1.2(8) . . . .
C24B C23B C31B C30B 176.7(5) . . . .
C25B C16B C17B C18B -179.7(5) . . . .
C25B C16B C17B C22B 1.5(7) . . . .
C26B C20B C21B C22B -179.1(5) . . . .
C26B C20B C21B C29B 0.1(7) . . . .
C26B C27B C28B C29B -0.3(8) . . . .
C27B C28B C29B C21B 0.7(8) . . . .
C27B C28B C29B C30B -179.7(5) . . . .
C28B C29B C30B C31B -179.9(5) . . . .
C29B C21B C22B C17B -176.7(4) . . . .
C29B C21B C22B C23B 1.3(7) . . . .
C29B C30B C31B C23B 1.2(8) . . . .
C31B C23B C24B C25B -176.4(5) . . . .
C32B C12B C13B C8B -179.2(4) . . . .
C33B C32B C35B C36B -64.0(8) . . . .
C34B C32B C35B C36B 55.2(8) . . . .
C32D C12B C13B C8B -179.2(4) . . . .
C33D C32D C35D C36D -60.2(14) . . . .
C34D C32D C35D C36D 60.9(13) . . . .
N1B C1B C2B C3B -1.7(6) . . . .
N1B C1B C2B C6B 177.2(4) . . . .
N1B C8B C9B C10B 178.6(4) . . . .
N1B C8B C9B O3B -7.1(6) . . . .
N1B C8B C13B C12B -179.3(4) . . . .
O1B C1B C2B C3B 177.7(5) . . . .
O1B C1B C2B C6B -3.4(7) . . . .
O1B C1B N1B C5B -178.4(5) . . . .
O1B C1B N1B C8B 1.6(7) . . . .
O2B C5B N1B C1B -178.4(4) . . . .
O2B C5B N1B C8B 1.6(7) . . . .
O3B C9B C10B C11B -173.1(4) . . . .
O3B C14B C15B C16B 64.7(5) . . . .
O4B C14B C15B C16B -116.0(5) . . . .
O4B C14B O3B C9B 0.6(6) . . . .
C4S C3S N2S O3S -19.0(7) . . . .
C4S C3S N2S O4S 163.6(5) . . . .
C2S C1S N1S O1S 12.5(7) . . . .
C2S C1S N1S O2S -169.8(5) . . . .

loop_
_twin_individual_id
_twin_individual_mass_fraction_refined
1 0.5220(19)
2 0.4780(19)
